data_4318077
loop_
_publ_author_name
'Emiko Fujiwara'
'Victor Gritsenko'
'Hideki Fujiwara'
'Itaru Tamura'
'Hayao Kobayashi'
'Madoka Tokumoto'
'Akiko Kobayashi'

_publ_contact_author
;
Prof. Hayao Kobayashi
Institute for Molecular Science
Myodaiji, Okazaki 444-8585
Japan
;
_publ_contact_author_email ' hayao@ims.ac.jp '
_publ_contact_author_fax ' +81-564-54-2254 '
_publ_contact_author_phone ' +81-564-55-7410 '
_publ_section_title
;
 Magnetic Molecular Conductors Based on BETS Molecules and Divalent
 Magnetic Anions [BETS = Bis(ethylenedithio)tetraselenafulvalene]
;
_journal_name_full 'Inorganic Chemistry'
_journal_page_first 3230
_journal_page_last 3238
_journal_paper_doi 10.1021/ic011160u
_journal_volume 41
_journal_year 2002
_chemical_formula_sum 'C10.5 H9.5 Cl Co0.25 O0.25 S4 Se4'
_chemical_formula_weight 633.96
_space_group_IT_number 56
_symmetry_cell_setting orthorhombic
_symmetry_Int_Tables_number 56
_symmetry_space_group_name_Hall '-P 2ab 2ac'
_symmetry_space_group_name_H-M 'P c c n'
_audit_creation_date 'Tue Aug 14 17:35:06 2001'
_audit_creation_method 'by teXsan'
_cell_angle_alpha 90
_cell_angle_beta 90
_cell_angle_gamma 90
_cell_formula_units_Z 8
_cell_length_a 8.458(2)
_cell_length_b 35.638(9)
_cell_length_c 11.817(9)
_cell_measurement_temperature 288.2
_cell_volume 3562(3)
_computing_cell_refinement P
_computing_data_collection P
_computing_data_reduction 'teXsan Ver. 1.11'
_computing_publication_material 'teXsan Ver. 1.11'
_computing_structure_refinement 'teXsan Ver. 1.10'
_computing_structure_solution SHELXS86
_diffrn_ambient_temperature 288.2
_diffrn_measured_fraction_theta_full 0.9299
_diffrn_measured_fraction_theta_max 0.9299
_diffrn_measurement_device 'Rigaku R-AXIS IV imaging plate area detecter'
_diffrn_measurement_method \w
_diffrn_radiation_monochromator graphite
_diffrn_radiation_source 'Rigaku rotating anode'
_diffrn_radiation_type 'Mo K\a'
_diffrn_radiation_wavelength 0.7107
_diffrn_reflns_limit_h_max 9
_diffrn_reflns_limit_h_min 0
_diffrn_reflns_limit_k_max 0
_diffrn_reflns_limit_k_min -43
_diffrn_reflns_limit_l_max 14
_diffrn_reflns_limit_l_min 0
_diffrn_reflns_number 3396
_diffrn_reflns_theta_full 25.66
_diffrn_reflns_theta_max 25.66
_exptl_absorpt_coefficient_mu 9.072
_exptl_absorpt_correction_type none
_exptl_crystal_colour black
_exptl_crystal_density_diffrn 2.364
_exptl_crystal_density_meas ?
_exptl_crystal_description plate
_exptl_crystal_F_000 2386.00
_exptl_crystal_size_max 0.250
_exptl_crystal_size_mid 0.250
_exptl_crystal_size_min 0.050
_refine_diff_density_max 1.50
_refine_diff_density_min -1.61
_refine_ls_extinction_method none
_refine_ls_goodness_of_fit_ref 3.187
_refine_ls_hydrogen_treatment noref
_refine_ls_number_parameters 218
_refine_ls_number_reflns 2591
_refine_ls_R_factor_gt 0.0916
_refine_ls_shift/su_max 0.0722
_refine_ls_structure_factor_coef F
_refine_ls_weighting_details 'w = 1/[\s^2^(Fo) + 0.00022|Fo|^2^]'
_refine_ls_weighting_scheme calc
_refine_ls_wR_factor_ref 0.1270
_reflns_number_gt 2591
_reflns_number_total 3145
_reflns_threshold_expression F^2^>3.0\s(F^2^)
_cod_data_source_file ic011160u_1.cif
_cod_data_source_block kappa-(BETS)4CoCl4(EtOH)
_cod_depositor_comments
;
The following automatic conversions were performed:

'_exptl_crystal_density_meas' value 'not measured' was changed to '?'
- the value is perceived as not measured.

Automatic conversion script
Id: cif_fix_values 3008 2015-01-20 13:52:24Z robertas 
;
_cod_original_cell_volume 3561(2)
_cod_original_formula_sum 'C10.50 H9.50 Cl Co0.25 O0.25 S4 Se4 '
_cod_database_code 4318077

loop_
_symmetry_equiv_pos_as_xyz
x,y,z
1/2-x,1/2-y,z
1/2+x,-y,1/2-z
-x,1/2+y,1/2-z
-x,-y,-z
1/2+x,1/2+y,-z
1/2-x,y,1/2+z
x,1/2-y,1/2+z

loop_
_atom_site_label
_atom_site_type_symbol
_atom_site_fract_x
_atom_site_fract_y
_atom_site_fract_z
_atom_site_U_iso_or_equiv
_atom_site_adp_type
_atom_site_occupancy
_atom_site_calc_flag
_atom_site_refinement_flags
_atom_site_disorder_assembly
_atom_site_disorder_group
Se(1) Se 0.4453(2) 0.58372(4) -0.1473(1) 0.0503(4) Uani 1.00 d . . .
Se(2) Se 0.2125(2) 0.56601(4) 0.0581(1) 0.0456(4) Uani 1.00 d . . .
Se(3) Se 0.4662(2) 0.49248(4) -0.2133(1) 0.0495(4) Uani 1.00 d . . .
Se(4) Se 0.2275(2) 0.47246(4) -0.0128(1) 0.0439(4) Uani 1.00 d . . .
Co(1) Co 0.2500 0.2500 0.1588(5) 0.045(1) Uani 0.25 d SP . .
Cl(1) Cl 0.471(1) 0.2554(3) 0.2657(9) 0.089(3) Uani 0.50 d P . .
Cl(2) Cl 0.313(1) 0.2008(2) 0.0404(7) 0.065(2) Uani 0.50 d P . .
S(1) S 0.4078(8) 0.6683(1) -0.1153(7) 0.132(2) Uani 1.00 d . . .
S(2) S 0.1585(7) 0.6493(1) 0.1067(7) 0.119(2) Uani 1.00 d . . .
S(3) S 0.4671(5) 0.4131(1) -0.3033(3) 0.060(1) Uani 1.00 d . . .
S(4) S 0.2105(6) 0.3901(1) -0.0806(4) 0.066(1) Uani 1.00 d . . .
O(1) O 0.2500 0.2500 0.159(7) 0.22(3) Uani 0.25 d SP . .
C(1) C 0.400(3) 0.693(1) -0.001(4) 0.10(1) Uani 0.50 d P . .
C(2) C 0.236(3) 0.6928(5) 0.073(2) 0.089(7) Uani 1.00 d . . .
C(3) C 0.273(6) 0.6944(10) -0.049(4) 0.09(1) Uani 0.50 d P . .
C(4) C 0.353(2) 0.6240(5) -0.070(1) 0.060(4) Uani 1.00 d . . .
C(5) C 0.255(2) 0.6170(4) 0.018(2) 0.064(5) Uani 1.00 d . . .
C(6) C 0.333(1) 0.5472(4) -0.066(1) 0.044(4) Uani 1.00 d . . .
C(7) C 0.339(1) 0.5097(4) -0.091(1) 0.041(3) Uani 1.00 d . . .
C(8) C 0.385(1) 0.4422(4) -0.204(1) 0.042(3) Uani 1.00 d . . .
C(9) C 0.289(1) 0.4332(3) -0.115(1) 0.041(3) Uani 1.00 d . . .
C(10) C 0.412(4) 0.3689(6) -0.251(2) 0.117(9) Uani 1.00 d . . .
C(11) C 0.276(3) 0.3615(5) -0.193(2) 0.103(8) Uani 1.00 d . . .
C(12) C 0.535(4) 0.228(1) 0.179(3) 0.020(8) Uani 0.25 d P . .
C(13) C 0.42(1) 0.233(3) 0.166(8) 0.10(2) Uani 0.25 d P . .
H(1) H 0.3300 0.6969 0.1154 0.0507 Uiso 1.00 calc . . .
H(2) H 0.1610 0.7118 0.0910 0.0507 Uiso 1.00 calc . . .
H(3) H 0.4814 0.6838 0.0470 0.0507 Uiso 0.50 calc P . .
H(4) H 0.4209 0.7180 -0.0217 0.0507 Uiso 0.50 calc P . .
H(5) H 0.1758 0.6891 -0.0863 0.0507 Uiso 0.50 calc P . .
H(6) H 0.3024 0.7196 -0.0632 0.0507 Uiso 0.50 calc P . .
H(7) H 0.2870 0.3370 -0.1631 0.1240 Uiso 1.00 calc . . .
H(8) H 0.1933 0.3616 -0.2479 0.1240 Uiso 1.00 calc . . .
H(9) H 0.4954 0.3616 -0.2018 0.1401 Uiso 1.00 calc . . .
H(10) H 0.4103 0.3528 -0.3150 0.1401 Uiso 1.00 calc . . .
H(11) H 0.5585 0.2029 0.1570 0.0507 Uiso 0.25 calc P . .
H(12) H 0.5593 0.2313 0.2564 0.0507 Uiso 0.25 calc P . .
H(13) H 0.5966 0.2448 0.1345 0.0507 Uiso 0.25 calc P . .
H(14) H 0.3855 0.2112 0.2045 0.0507 Uiso 0.25 calc P . .
H(15) H 0.4246 0.2280 0.0867 0.0507 Uiso 0.25 calc P . .
H(16) H 0.1466 0.2603 0.1546 0.0507 Uiso 0.25 calc P . .

loop_
_atom_site_aniso_label
_atom_site_aniso_U_11
_atom_site_aniso_U_22
_atom_site_aniso_U_33
_atom_site_aniso_U_12
_atom_site_aniso_U_13
_atom_site_aniso_U_23
Se(1) 0.0592(9) 0.0410(8) 0.0508(8) -0.0065(6) 0.0102(7) 0.0060(7)
Se(2) 0.0587(8) 0.0363(7) 0.0419(8) -0.0026(6) 0.0040(6) 0.0007(6)
Se(3) 0.0581(8) 0.0462(8) 0.0443(8) -0.0023(6) 0.0107(6) 0.0014(7)
Se(4) 0.0511(8) 0.0356(7) 0.0451(8) -0.0045(6) 0.0112(6) -0.0039(6)
Co(1) 0.065(3) 0.032(2) 0.036(3) -0.012(3) 0.0000 0.0000
Cl(1) 0.096(6) 0.092(7) 0.079(6) -0.023(6) -0.029(6) 0.029(6)
Cl(2) 0.087(5) 0.051(4) 0.057(4) 0.015(4) -0.011(4) -0.007(4)
S(1) 0.145(5) 0.035(2) 0.216(7) -0.012(3) 0.103(5) 0.014(4)
S(2) 0.104(4) 0.044(2) 0.209(7) -0.015(2) 0.080(4) -0.037(4)
S(3) 0.071(2) 0.060(2) 0.049(2) 0.004(2) 0.010(2) -0.017(2)
S(4) 0.082(3) 0.040(2) 0.075(3) -0.019(2) 0.016(2) -0.012(2)
O(1) 0(2) 0.2160 0.2160 0.0000 0.0000 0.0000
C(1) 0.04(1) 0.11(2) 0.14(3) -0.05(1) 0.06(2) -0.12(2)
C(2) 0.13(2) 0.05(1) 0.09(1) -0.01(1) -0.01(1) -0.01(1)
C(3) 0.14(4) 0.04(2) 0.09(3) 0.00(2) 0.03(3) 0.01(2)
C(4) 0.078(10) 0.053(9) 0.048(8) 0.001(8) 0.027(8) 0.004(7)
C(5) 0.044(7) 0.055(9) 0.09(1) -0.005(7) 0.021(8) -0.010(9)
C(6) 0.038(7) 0.036(7) 0.058(9) 0.001(6) 0.003(6) -0.013(7)
C(7) 0.035(6) 0.046(7) 0.041(7) -0.005(5) 0.006(5) -0.005(6)
C(8) 0.037(6) 0.052(8) 0.035(7) 0.009(6) 0.001(5) -0.002(6)
C(9) 0.037(6) 0.027(6) 0.059(9) -0.004(5) 0.003(6) -0.006(6)
C(10) 0.18(2) 0.07(1) 0.10(2) -0.02(2) 0.03(2) -0.04(1)
C(11) 0.13(2) 0.05(1) 0.13(2) -0.02(1) 0.03(2) -0.03(1)
C(12) 0.0(7) 0.0197 0.0197 0.0000 0.0000 0.0000
C(13) 0(1) 0.0955 0.0955 0.0000 0.0000 0.0000

loop_
_atom_type_symbol
_atom_type_description
_atom_type_scat_dispersion_real
_atom_type_scat_dispersion_imag
_atom_type_scat_source
C C 0.003 0.002
;International Tables for Crystallography
(1992, Vol. C, Tables 4.2.6.8 and 6.1.1.1)
;
H H 0.000 0.000
;International Tables for Crystallography
(1992, Vol. C, Table 6.1.1.2)
;
Se Se -0.093 2.226
;International Tables for Crystallography
(1992, Vol. C, Tables 4.2.6.8 and 6.1.1.1)
;
S S 0.125 0.123
;International Tables for Crystallography
(1992, Vol. C, Tables 4.2.6.8 and 6.1.1.1)
;
Co Co 0.349 0.972
;International Tables for Crystallography
(1992, Vol. C, Tables 4.2.6.8 and 6.1.1.1)
;
Cl Cl 0.148 0.159
;International Tables for Crystallography
(1992, Vol. C, Tables 4.2.6.8 and 6.1.1.1)
;
O O 0.011 0.006
;International Tables for Crystallography
(1992, Vol. C, Tables 4.2.6.8 and 6.1.1.1)
;

loop_
_geom_angle_atom_site_label_1
_geom_angle_atom_site_label_2
_geom_angle_atom_site_label_3
_geom_angle
_geom_angle_site_symmetry_1
_geom_angle_site_symmetry_2
_geom_angle_site_symmetry_3
_geom_angle_publ_flag
C(4) Se(1) C(6) 93.9(6) . . . yes
C(5) Se(2) C(6) 92.3(6) . . . yes
C(7) Se(3) C(8) 92.9(5) . . . yes
C(7) Se(4) C(9) 93.8(5) . . . yes
Cl(1) Co(1) Cl(1) 112.2(4) . . 2_555 yes
Cl(1) Co(1) Cl(2) 102.3(3) . . . yes
Cl(1) Co(1) Cl(2) 117.8(3) . . 2_555 yes
Cl(1) Co(1) O(1) 55.7(3) . . . yes
Cl(1) Co(1) C(13) 41(4) . . . yes
Cl(1) Co(1) C(13) 134(4) . . 2_555 yes
Cl(1) Co(1) Cl(2) 117.8(3) 2_555 . . yes
Cl(1) Co(1) Cl(2) 102.3(3) 2_555 . 2_555 yes
Cl(1) Co(1) O(1) 55.7(3) 2_555 . . yes
Cl(1) Co(1) C(13) 134(4) 2_555 . . yes
Cl(1) Co(1) C(13) 41(4) 2_555 . 2_555 yes
Cl(2) Co(1) Cl(2) 105.1(5) . . 2_555 yes
Cl(2) Co(1) O(1) 127.4(2) . . . yes
Cl(2) Co(1) C(13) 62(4) . . . yes
Cl(2) Co(1) C(13) 126(2) . . 2_555 yes
Cl(2) Co(1) O(1) 127.4(2) 2_555 . . yes
Cl(2) Co(1) C(13) 126(2) 2_555 . . yes
Cl(2) Co(1) C(13) 62(4) 2_555 . 2_555 yes
O(1) Co(1) C(13) 87(7) . . . yes
O(1) Co(1) C(13) 87(7) . . 2_555 yes
C(13) Co(1) C(13) 174(5) . . 2_555 yes
Co(1) Cl(1) O(1) 17(3) . . . yes
Co(1) Cl(1) C(12) 82.1(14) . . . yes
Co(1) Cl(1) C(13) 43(3) . . . yes
O(1) Cl(1) C(12) 82(2) . . . yes
O(1) Cl(1) C(13) 43(4) . . . yes
C(12) Cl(1) C(13) 39(3) . . . yes
C(1) S(1) C(3) 43(1) . . . yes
C(1) S(1) C(4) 102(1) . . . yes
C(3) S(1) C(4) 100(1) . . . yes
C(2) S(2) C(5) 104.9(9) . . . yes
C(8) S(3) C(10) 101.3(9) . . . yes
C(9) S(4) C(11) 101.7(9) . . . yes
Co(1) O(1) Cl(1) 107(3) . . . yes
Co(1) O(1) Cl(1) 107(3) . . 2_555 yes
Cl(1) O(1) Cl(1) 112(4) . . 2_555 yes
S(1) C(1) C(2) 119(1) . . . yes
S(1) C(1) C(3) 72(2) . . . yes
C(2) C(1) C(3) 59(2) . . . yes
S(2) C(2) C(1) 116(1) . . . yes
S(2) C(2) C(3) 111(1) . . . yes
C(1) C(2) C(3) 46(2) . . . yes
S(1) C(3) C(1) 64(2) . . . yes
S(1) C(3) C(2) 124(3) . . . yes
C(1) C(3) C(2) 74(3) . . . yes
Se(1) C(4) S(1) 115.7(8) . . . yes
Se(1) C(4) C(5) 119(1) . . . yes
S(1) C(4) C(5) 125(1) . . . yes
Se(2) C(5) S(2) 112.5(9) . . . yes
Se(2) C(5) C(4) 119(1) . . . yes
S(2) C(5) C(4) 128(1) . . . yes
Se(1) C(6) Se(2) 114.8(6) . . . yes
Se(1) C(6) C(7) 122.7(10) . . . yes
Se(2) C(6) C(7) 122.4(10) . . . yes
Se(3) C(7) Se(4) 115.8(7) . . . yes
Se(3) C(7) C(6) 120.2(10) . . . yes
Se(4) C(7) C(6) 124.0(10) . . . yes
Se(3) C(8) S(3) 112.4(7) . . . yes
Se(3) C(8) C(9) 118.9(9) . . . yes
S(3) C(8) C(9) 128(1) . . . yes
Se(4) C(9) S(4) 113.4(7) . . . yes
Se(4) C(9) C(8) 118.0(9) . . . yes
S(4) C(9) C(8) 128(1) . . . yes
S(3) C(10) C(11) 125(1) . . . yes
S(4) C(11) C(10) 123(1) . . . yes
Cl(1) C(12) C(13) 69(6) . . . yes
Co(1) C(13) Cl(1) 96(5) . . . yes
Co(1) C(13) C(12) 166(8) . . . yes
Cl(1) C(13) C(12) 72(6) . . . yes

loop_
_geom_bond_atom_site_label_1
_geom_bond_atom_site_label_2
_geom_bond_distance
_geom_bond_site_symmetry_1
_geom_bond_site_symmetry_2
_geom_bond_publ_flag
Se(1) C(4) 1.88(2) . . yes
Se(1) C(6) 1.88(1) . . yes
Se(2) C(5) 1.91(2) . . yes
Se(2) C(6) 1.90(1) . . yes
Se(3) C(7) 1.90(1) . . yes
Se(3) C(8) 1.91(1) . . yes
Se(4) C(7) 1.87(1) . . yes
Se(4) C(9) 1.92(1) . . yes
Co(1) Cl(1) 2.268(10) . . yes
Co(1) Cl(1) 2.268(10) . 2_555 yes
Co(1) Cl(2) 2.314(8) . . yes
Co(1) Cl(2) 2.314(8) . 2_555 yes
Co(1) O(1) 0.00(8) . . yes
Co(1) C(13) 1.56(9) . . yes
Co(1) C(13) 1.56(9) . 2_555 yes
Cl(1) O(1) 2.26(5) . . yes
Cl(1) C(12) 1.52(4) . . yes
Cl(1) C(13) 1.49(9) . . yes
S(1) C(1) 1.58(3) . . yes
S(1) C(3) 1.67(5) . . yes
S(1) C(4) 1.73(2) . . yes
S(2) C(2) 1.73(2) . . yes
S(2) C(5) 1.77(2) . . yes
S(3) C(8) 1.72(1) . . yes
S(3) C(10) 1.74(2) . . yes
S(4) C(9) 1.73(1) . . yes
S(4) C(11) 1.76(2) . . yes
C(1) C(2) 1.61(3) . . yes
C(1) C(3) 1.21(5) . . yes
C(2) C(3) 1.44(5) . . yes
C(4) C(5) 1.34(2) . . yes
C(6) C(7) 1.37(2) . . yes
C(8) C(9) 1.37(2) . . yes
C(10) C(11) 1.34(3) . . yes
C(12) C(13) 1.00(9) . . yes

loop_
_geom_contact_atom_site_label_1
_geom_contact_atom_site_label_2
_geom_contact_distance
_geom_contact_site_symmetry_1
_geom_contact_site_symmetry_2
_geom_contact_publ_flag
Cl(1) S(1) 3.41(1) . 5_665 ?
Cl(1) C(2) 3.49(2) . 3_565 ?
Cl(2) S(4) 3.547(9) . 2_555 ?
Cl(2) C(1) 3.56(3) . 6_445 ?
Cl(2) C(10) 3.60(2) . 8_555 ?
S(1) S(2) 3.41(1) . 7_554 ?
S(2) S(4) 3.432(7) . 5_565 ?
C(1) C(12) 3.55(6) . 5_665 ?
C(2) C(12) 3.65(4) . 6_455 ?
C(3) C(12) 2.80(6) . 6_455 ?
C(3) C(13) 3.57(10) . 6_455 ?
C(3) C(12) 3.52(5) . 5_665 ?
C(7) C(7) 3.54(2) . 5_665 ?

loop_
_geom_torsion_atom_site_label_1
_geom_torsion_atom_site_label_2
_geom_torsion_atom_site_label_3
_geom_torsion_atom_site_label_4
_geom_torsion
_geom_torsion_site_symmetry_1
_geom_torsion_site_symmetry_2
_geom_torsion_site_symmetry_3
_geom_torsion_site_symmetry_4
_geom_torsion_publ_flag
Se(1) C(4) S(1) C(1) -148(1) . . . . yes
Se(1) C(4) S(1) C(3) 167(1) . . . . yes
Se(1) C(4) C(5) Se(2) 0(1) . . . . yes
Se(1) C(4) C(5) S(2) 177(1) . . . . yes
Se(1) C(6) Se(2) C(5) 7.0(8) . . . . yes
Se(1) C(6) C(7) Se(3) 0(1) . . . . yes
Se(1) C(6) C(7) Se(4) -179.2(6) . . . . yes
Se(2) C(5) S(2) C(2) 170.5(10) . . . . yes
Se(2) C(5) C(4) S(1) -178.4(9) . . . . yes
Se(2) C(6) Se(1) C(4) -7.4(8) . . . . yes
Se(2) C(6) C(7) Se(3) -178.6(6) . . . . yes
Se(2) C(6) C(7) Se(4) 1(1) . . . . yes
Se(3) C(7) Se(4) C(9) -6.0(7) . . . . yes
Se(3) C(8) S(3) C(10) 166(1) . . . . yes
Se(3) C(8) C(9) Se(4) 5.2(11) . . . . yes
Se(3) C(8) C(9) S(4) -174.9(8) . . . . yes
Se(4) C(7) Se(3) C(8) 7.6(7) . . . . yes
Se(4) C(9) S(4) C(11) 177.0(9) . . . . yes
Se(4) C(9) C(8) S(3) 176.1(7) . . . . yes
Co(1) Cl(1) O(1) Cl(1) 180.0 . . . 2_555 yes
Co(1) Cl(1) C(12) C(13) -4(6) . . . . yes
Co(1) Cl(1) C(13) C(12) 174(10) . . . . yes
Co(1) Cl(1) O(1) Cl(1) 180.0 . 2_555 . . yes
Co(1) Cl(1) C(12) C(13) -4(6) . 2_555 2_555 2_555 yes
Co(1) Cl(1) C(13) C(12) 174(9) . 2_555 2_555 2_555 yes
Co(1) O(1) Cl(1) C(12) -42(1) . . . . yes
Co(1) O(1) Cl(1) C(13) -48(3) . . . . yes
Co(1) O(1) Cl(1) C(12) -42(1) . . 2_555 2_555 yes
Co(1) O(1) Cl(1) C(13) -48(3) . . 2_555 2_555 yes
Co(1) C(13) Cl(1) O(1) 0.0(19) . . . . yes
Co(1) C(13) Cl(1) C(12) -174(10) . . . . yes
Co(1) C(13) C(12) Cl(1) 28(53) . . . . yes
Co(1) C(13) Cl(1) O(1) 0.0(19) . 2_555 2_555 . yes
Co(1) C(13) Cl(1) C(12) -174(9) . 2_555 2_555 2_555 yes
Co(1) C(13) C(12) Cl(1) 28(39) . 2_555 2_555 2_555 yes
Cl(1) Co(1) Cl(1) O(1) 0.0000(2) . . 2_555 . yes
Cl(1) Co(1) Cl(1) C(12) 137(1) . . 2_555 2_555 yes
Cl(1) Co(1) Cl(1) C(13) 127(4) . . 2_555 2_555 yes
Cl(1) Co(1) C(13) C(12) -27(51) . . . . yes
Cl(1) Co(1) C(13) C(12) -98(41) . . 2_555 2_555 yes
Cl(1) O(1) Co(1) Cl(2) 79.2(4) . . . . yes
Cl(1) O(1) Co(1) Cl(2) -100.8(4) . . . 2_555 yes
Cl(1) O(1) Co(1) C(13) 27(2) . . . . yes
Cl(1) O(1) Co(1) C(13) -152(2) . . . 2_555 yes
Cl(1) O(1) Cl(1) C(12) 137(1) . . 2_555 2_555 yes
Cl(1) O(1) Cl(1) C(13) 131(3) . . 2_555 2_555 yes
Cl(1) C(13) Co(1) Cl(2) -179(4) . . . . yes
Cl(1) C(13) Co(1) Cl(2) 96(5) . . . 2_555 yes
Cl(1) C(13) Co(1) O(1) -41(3) . . . . yes
Cl(1) C(13) Co(1) C(13) -41(3) . . . 2_555 yes
Cl(2) Co(1) Cl(1) O(1) -126.9(3) . . . . yes
Cl(2) Co(1) Cl(1) C(12) 11(1) . . . . yes
Cl(2) Co(1) Cl(1) C(13) 0(4) . . . . yes
Cl(2) Co(1) Cl(1) O(1) 118.2(3) . . 2_555 . yes
Cl(2) Co(1) Cl(1) C(12) -104.9(14) . . 2_555 2_555 yes
Cl(2) Co(1) Cl(1) C(13) -114(4) . . 2_555 2_555 yes
Cl(2) Co(1) C(13) C(12) 159(57) . . . . yes
Cl(2) Co(1) C(13) C(12) 69(43) . . 2_555 2_555 yes
S(1) C(1) C(2) S(2) 52(3) . . . . yes
S(1) C(1) C(2) C(3) -41(2) . . . . yes
S(1) C(1) C(3) C(2) 142(2) . . . . yes
S(1) C(3) C(1) C(2) -142(2) . . . . yes
S(1) C(3) C(2) S(2) -65(3) . . . . yes
S(1) C(3) C(2) C(1) 41(2) . . . . yes
S(1) C(4) Se(1) C(6) -177.2(9) . . . . yes
S(1) C(4) C(5) S(2) 1(2) . . . . yes
S(2) C(2) C(1) C(3) 94(2) . . . . yes
S(2) C(2) C(3) C(1) -107(2) . . . . yes
S(2) C(5) Se(2) C(6) 177.7(9) . . . . yes
S(3) C(8) Se(3) C(7) 179.8(7) . . . . yes
S(3) C(8) C(9) S(4) -4.6(15) . . . . yes
S(3) C(10) C(11) S(4) -44(3) . . . . yes
S(4) C(9) Se(4) C(7) -179.6(7) . . . . yes
O(1) Co(1) Cl(1) C(12) 137(1) . . . . yes
O(1) Co(1) Cl(1) C(13) 127(4) . . . . yes
O(1) Co(1) Cl(1) C(12) 137(1) . . 2_555 2_555 yes
O(1) Co(1) Cl(1) C(13) 127(4) . . 2_555 2_555 yes
O(1) Co(1) C(13) C(12) -145(26) . . . . yes
O(1) Co(1) C(13) C(12) -145(26) . . 2_555 2_555 yes
O(1) Cl(1) Co(1) C(13) -127(4) . . . . yes
O(1) Cl(1) Co(1) C(13) 35(3) . . . 2_555 yes
O(1) Cl(1) C(12) C(13) -4(7) . . . . yes
O(1) Cl(1) C(13) C(12) 174(10) . . . . yes
O(1) Cl(1) Co(1) C(13) 35(3) . 2_555 . . yes
O(1) Cl(1) Co(1) C(13) -127(4) . 2_555 . 2_555 yes
O(1) Cl(1) C(12) C(13) -4(7) . 2_555 2_555 2_555 yes
O(1) Cl(1) C(13) C(12) 174(9) . 2_555 2_555 2_555 yes
C(1) S(1) C(3) C(2) -45(3) . . . . yes
C(1) S(1) C(4) C(5) 29.3(19) . . . . yes
C(1) C(2) S(2) C(5) -16(2) . . . . yes
C(1) C(3) S(1) C(4) 98(2) . . . . yes
C(2) S(2) C(5) C(4) -7(2) . . . . yes
C(2) C(1) S(1) C(3) 37(2) . . . . yes
C(2) C(1) S(1) C(4) -54(3) . . . . yes
C(2) C(3) S(1) C(4) 52(3) . . . . yes
C(3) S(1) C(4) C(5) -16(2) . . . . yes
C(3) C(1) S(1) C(4) -91(2) . . . . yes
C(3) C(2) S(2) C(5) 34(2) . . . . yes
C(4) Se(1) C(6) C(7) 174.1(10) . . . . yes
C(4) C(5) Se(2) C(6) -3(1) . . . . yes
C(5) Se(2) C(6) C(7) -174.5(10) . . . . yes
C(5) C(4) Se(1) C(6) 5(1) . . . . yes
C(6) C(7) Se(3) C(8) -172(1) . . . . yes
C(6) C(7) Se(4) C(9) 173(1) . . . . yes
C(7) Se(3) C(8) C(9) -7(1) . . . . yes
C(7) Se(4) C(9) C(8) 1(1) . . . . yes
C(8) S(3) C(10) C(11) 32(2) . . . . yes
C(8) C(9) S(4) C(11) -3(1) . . . . yes
C(9) S(4) C(11) C(10) 26(2) . . . . yes
C(9) C(8) S(3) C(10) -6(1) . . . . yes
C(12) Cl(1) Co(1) C(13) 10(4) . . . . yes
C(12) Cl(1) Co(1) C(13) 179(5) . . . 2_555 yes
C(12) C(13) Co(1) C(13) -145(26) . . . 2_555 yes
C(12) C(13) Co(1) C(13) -145(26) . . . 2_555 yes
